data_2214433
loop_
_publ_author_name
' A. Graulich'
'Bernadette Norberg'
'J.-F. Li\'egeois'
'Johan Wouters'

_publ_section_title
;
 (+-)-2-Benzoyl-8-ethyl-1,2-dihydroisoquinoline-1-carbonitrile: an
 original Reissert compound
;
_journal_coeditor_code WN2150
_journal_issue 7
_journal_name_full 'Acta Crystallographica Section E'
_journal_page_first o3161
_journal_page_last o3161
_journal_paper_doi 10.1107/S1600536807027729
_journal_volume 63
_journal_year 2007
_chemical_formula_iupac 'C19 H16 N2 O'
_chemical_formula_moiety 'C19 H16 N2 O'
_chemical_formula_sum 'C19 H16 N2 O'
_chemical_formula_weight 288.34
_chemical_name_systematic
;
(+-)-2-Benzoyl-8-ethyl-1,2-dihydroisoquinoline-1-carbonitrile
;
_space_group_IT_number 2
_symmetry_cell_setting triclinic
_symmetry_space_group_name_Hall '-P 1'
_symmetry_space_group_name_H-M 'P -1'
_atom_sites_solution_hydrogens geom
_atom_sites_solution_primary direct
_atom_sites_solution_secondary difmap
_cell_angle_alpha 108.51(2)
_cell_angle_beta 94.860(10)
_cell_angle_gamma 93.040(10)
_cell_formula_units_Z 2
_cell_length_a 7.9960(10)
_cell_length_b 8.9480(10)
_cell_length_c 11.297(2)
_cell_measurement_temperature 293
_cell_volume 761.0(2)
_computing_cell_refinement 'SET4 (de Boer & Duisenberg, 1984)'
_computing_data_collection 'locally modified CAD-4 Software (Enraf--Nonius, 1989)'
_computing_data_reduction 'HELENA (Spek, 1997)'
_computing_molecular_graphics 'PLATON (Spek, 2003)'
_computing_publication_material PLATON
_computing_structure_refinement 'SHELXL97 (Sheldrick, 1997)'
_computing_structure_solution 'SHELXS97 (Sheldrick, 1997)'
_diffrn_ambient_temperature 293
_diffrn_detector_area_resol_mean 18.4
_diffrn_measured_fraction_theta_full 0.999
_diffrn_measured_fraction_theta_max 0.999
_diffrn_measurement_device_type 'Enraf--Nonius CAD-4'
_diffrn_measurement_method 'profile data from \q/2\q'
_diffrn_radiation_monochromator graphite
_diffrn_radiation_source 'sealed tube'
_diffrn_radiation_type CuK\a
_diffrn_radiation_wavelength 1.54178
_diffrn_reflns_av_R_equivalents 0.0156
_diffrn_reflns_av_sigmaI/netI 0.0124
_diffrn_reflns_limit_h_max 10
_diffrn_reflns_limit_h_min 0
_diffrn_reflns_limit_k_max 11
_diffrn_reflns_limit_k_min -11
_diffrn_reflns_limit_l_max 14
_diffrn_reflns_limit_l_min -14
_diffrn_reflns_number 3363
_diffrn_reflns_reduction_process ' ?'
_diffrn_reflns_theta_full 75.06
_diffrn_reflns_theta_max 75.06
_diffrn_reflns_theta_min 4.15
_diffrn_standards_decay_% 0.03
_diffrn_standards_interval_time 60
_diffrn_standards_number 3
_exptl_absorpt_coefficient_mu 0.623
_exptl_absorpt_correction_T_max 0.912
_exptl_absorpt_correction_T_min 0.870
_exptl_absorpt_correction_type analytical
_exptl_absorpt_process_details '(de Meulenaer & Tompa, 1965)'
_exptl_crystal_colour colourless
_exptl_crystal_density_diffrn 1.258
_exptl_crystal_density_method 'not measured'
_exptl_crystal_description prism
_exptl_crystal_F_000 304
_exptl_crystal_size_max 0.250
_exptl_crystal_size_mid 0.190
_exptl_crystal_size_min 0.150
_refine_diff_density_max 0.155
_refine_diff_density_min -0.269
_refine_ls_extinction_method none
_refine_ls_goodness_of_fit_ref 1.074
_refine_ls_hydrogen_treatment mixed
_refine_ls_matrix_type full
_refine_ls_number_parameters 204
_refine_ls_number_reflns 3129
_refine_ls_number_restraints 0
_refine_ls_restrained_S_all 1.074
_refine_ls_R_factor_all 0.0501
_refine_ls_R_factor_gt 0.0468
_refine_ls_shift/su_max 0.002
_refine_ls_shift/su_mean 0.000
_refine_ls_structure_factor_coef Fsqd
_refine_ls_weighting_details 'calc w = 1/[\s^2^(Fo^2^)+(0.073P)^2^+0.146P] where P=(Fo^2^+2Fc^2^)/3'
_refine_ls_weighting_scheme calc
_refine_ls_wR_factor_gt 0.1294
_refine_ls_wR_factor_ref 0.1330
_reflns_number_gt 2863
_reflns_number_total 3129
_reflns_threshold_expression I>2\s(I)
_cod_data_source_file wn2150.cif
_cod_data_source_block I
_cod_database_code 2214433
_cod_database_fobs_code 2214433

loop_
_symmetry_equiv_pos_as_xyz
x,y,z
-x,-y,-z

loop_
_atom_site_aniso_label
_atom_site_aniso_U_11
_atom_site_aniso_U_22
_atom_site_aniso_U_33
_atom_site_aniso_U_12
_atom_site_aniso_U_13
_atom_site_aniso_U_23
O1 0.0357(5) 0.0583(6) 0.0750(7) 0.0123(4) 0.0035(5) -0.0035(5)
N1 0.0335(5) 0.0385(5) 0.0388(5) 0.0050(4) 0.0048(4) 0.0046(4)
N2 0.0948(11) 0.0607(8) 0.0668(9) 0.0215(8) -0.0015(8) 0.0277(7)
C1 0.0426(7) 0.0596(9) 0.0638(9) 0.0006(6) -0.0058(6) 0.0162(7)
C2 0.0592(10) 0.0764(11) 0.0620(10) -0.0044(8) -0.0192(8) 0.0179(8)
C3 0.0801(11) 0.0634(9) 0.0387(7) -0.0084(8) -0.0084(7) 0.0116(6)
C4 0.0628(9) 0.0406(6) 0.0394(6) -0.0031(6) 0.0047(6) 0.0126(5)
C5 0.0436(6) 0.0347(6) 0.0384(6) 0.0000(5) 0.0026(5) 0.0125(5)
C6 0.0373(6) 0.0392(6) 0.0394(6) 0.0067(5) 0.0074(5) 0.0062(5)
C7 0.0378(6) 0.0392(6) 0.0396(6) 0.0078(5) 0.0086(5) 0.0086(5)
C8 0.0347(6) 0.0441(7) 0.0487(7) 0.0059(5) 0.0089(5) 0.0129(5)
C9 0.0396(6) 0.0395(6) 0.0468(7) 0.0003(5) -0.0001(5) 0.0151(5)
C10 0.0339(6) 0.0416(6) 0.0467(7) 0.0068(5) 0.0041(5) 0.0102(5)
C11 0.0326(6) 0.0402(6) 0.0423(6) 0.0016(5) 0.0044(5) 0.0107(5)
C12 0.0424(7) 0.0521(8) 0.0562(8) 0.0076(6) -0.0046(6) 0.0140(6)
C13 0.0528(8) 0.0674(10) 0.0496(8) 0.0018(7) -0.0100(6) 0.0051(7)
C14 0.0619(9) 0.0471(7) 0.0512(8) -0.0019(6) 0.0060(7) -0.0007(6)
C15 0.0657(9) 0.0417(7) 0.0552(8) 0.0108(6) 0.0076(7) 0.0127(6)
C16 0.0493(7) 0.0448(7) 0.0423(7) 0.0080(5) 0.0011(5) 0.0123(5)
C17 0.0764(10) 0.0545(8) 0.0418(7) -0.0044(7) 0.0193(7) 0.0085(6)
C18 0.0783(11) 0.0580(9) 0.0704(10) 0.0076(8) 0.0327(9) 0.0105(8)
C19 0.0515(8) 0.0451(7) 0.0420(7) 0.0140(6) -0.0013(5) 0.0065(5)

loop_
_atom_site_type_symbol
_atom_site_label
_atom_site_fract_x
_atom_site_fract_y
_atom_site_fract_z
_atom_site_U_iso_or_equiv
_atom_site_thermal_displace_type
_atom_site_calc_flag
_atom_site_refinement_flags
_atom_site_occupancy
O O1 0.90833(12) 0.53709(13) 0.34650(11) 0.0621(3) Uani . . 1.000
N N1 0.62678(12) 0.54197(12) 0.32412(9) 0.0387(3) Uani . . 1.000
N N2 0.6167(2) 0.15692(17) 0.30988(14) 0.0725(5) Uani . . 1.000
C C1 0.16240(19) 0.39167(19) 0.10521(15) 0.0571(5) Uani . . 1.000
C C2 0.1597(2) 0.3137(2) -0.02105(17) 0.0689(6) Uani . . 1.000
C C3 0.3059(2) 0.2683(2) -0.07305(14) 0.0633(5) Uani . . 1.000
C C4 0.46169(19) 0.29521(15) 0.00046(12) 0.0480(4) Uani . . 1.000
C C5 0.46170(16) 0.37120(14) 0.12923(11) 0.0390(3) Uani . . 1.000
C C6 0.61905(16) 0.39340(14) 0.21979(11) 0.0399(3) Uani . . 1.000
C C7 0.47592(15) 0.57954(14) 0.37858(12) 0.0394(3) Uani . . 1.000
C C8 0.32744(16) 0.51787(15) 0.31459(12) 0.0426(4) Uani . . 1.000
C C9 0.31451(16) 0.42280(15) 0.18231(12) 0.0421(4) Uani . . 1.000
C C10 0.78571(15) 0.60681(15) 0.38120(12) 0.0416(4) Uani . . 1.000
C C11 0.80173(15) 0.76349(14) 0.48144(11) 0.0390(3) Uani . . 1.000
C C12 0.91843(17) 0.78653(17) 0.58549(14) 0.0515(4) Uani . . 1.000
C C13 0.9493(2) 0.9350(2) 0.67430(15) 0.0610(5) Uani . . 1.000
C C14 0.8673(2) 1.06002(18) 0.65893(15) 0.0576(5) Uani . . 1.000
C C15 0.7526(2) 1.03744(17) 0.55620(14) 0.0546(5) Uani . . 1.000
C C16 0.71761(17) 0.88929(16) 0.46778(13) 0.0460(4) Uani . . 1.000
C C17 0.6199(2) 0.24568(18) -0.05984(14) 0.0588(5) Uani . . 1.000
C C18 0.6905(2) 0.1002(2) -0.04024(18) 0.0698(6) Uani . . 1.000
C C19 0.62085(18) 0.25958(16) 0.27124(12) 0.0480(4) Uani . . 1.000
H H1 0.06320 0.42360 0.13920 0.0680 Uiso calc R 1.000
H H2 0.05790 0.29130 -0.07200 0.0830 Uiso calc R 1.000
H H3 0.30130 0.21850 -0.15920 0.0760 Uiso calc R 1.000
H H6 0.719(2) 0.3929(18) 0.1796(15) 0.048(4) Uiso . . 1.000
H H7 0.48020 0.64840 0.46030 0.0470 Uiso calc R 1.000
H H8 0.23020 0.53570 0.35490 0.0510 Uiso calc R 1.000
H H12 0.97530 0.70250 0.59520 0.0620 Uiso calc R 1.000
H H13 1.02580 0.95050 0.74470 0.0730 Uiso calc R 1.000
H H14 0.88970 1.16000 0.71830 0.0690 Uiso calc R 1.000
H H15 0.69800 1.12250 0.54600 0.0650 Uiso calc R 1.000
H H16 0.63780 0.87410 0.39930 0.0550 Uiso calc R 1.000
H H17A 0.70600 0.33330 -0.02750 0.0710 Uiso calc R 1.000
H H17B 0.59700 0.22620 -0.14940 0.0710 Uiso calc R 1.000
H H18A 0.71600 0.11820 0.04800 0.1050 Uiso calc R 1.000
H H18B 0.79130 0.07950 -0.08100 0.1050 Uiso calc R 1.000
H H18C 0.60870 0.01100 -0.07530 0.1050 Uiso calc R 1.000

loop_
_atom_type_symbol
_atom_type_description
_atom_type_scat_dispersion_real
_atom_type_scat_dispersion_imag
_atom_type_scat_source
O O 0.0492 0.0322 'International Tables Vol C Tables 4.2.6.8 and 6.1.1.4'
N N 0.0311 0.0180 'International Tables Vol C Tables 4.2.6.8 and 6.1.1.4'
H H 0.0000 0.0000 'International Tables Vol C Tables 4.2.6.8 and 6.1.1.4'
C C 0.0181 0.0091 'International Tables Vol C Tables 4.2.6.8 and 6.1.1.4'

loop_
_geom_angle_atom_site_label_1
_geom_angle_atom_site_label_2
_geom_angle_atom_site_label_3
_geom_angle
_geom_angle_publ_flag
C6 N1 C7 116.28(10) yes
C6 N1 C10 116.35(10) yes
C7 N1 C10 124.71(10) yes
C2 C1 C9 119.75(14) no
C1 C2 C3 120.75(15) no
C2 C3 C4 121.73(14) no
C3 C4 C5 116.80(13) no
C3 C4 C17 120.35(12) no
C5 C4 C17 122.84(13) no
C4 C5 C6 121.65(12) no
C4 C5 C9 121.83(12) no
C6 C5 C9 116.42(11) no
N1 C6 C5 111.72(10) yes
N1 C6 C19 108.87(10) yes
C5 C6 C19 109.26(11) no
N1 C7 C8 120.86(12) yes
C7 C8 C9 121.13(12) no
C1 C9 C5 119.06(12) no
C1 C9 C8 122.04(12) no
C5 C9 C8 118.72(11) no
O1 C10 N1 119.64(12) yes
O1 C10 C11 121.78(12) yes
N1 C10 C11 118.56(11) yes
C10 C11 C12 117.94(12) no
C10 C11 C16 121.96(11) no
C12 C11 C16 119.77(12) no
C11 C12 C13 119.61(14) no
C12 C13 C14 120.26(15) no
C13 C14 C15 120.14(15) no
C14 C15 C16 120.43(15) no
C11 C16 C15 119.78(13) no
C4 C17 C18 115.89(13) no
N2 C19 C6 177.79(16) yes
C2 C1 H1 120.10 no
C9 C1 H1 120.15 no
C1 C2 H2 119.61 no
C3 C2 H2 119.63 no
C2 C3 H3 119.14 no
C4 C3 H3 119.12 no
N1 C6 H6 108.1(10) no
C5 C6 H6 112.1(10) no
C19 C6 H6 106.7(10) no
N1 C7 H7 119.58 no
C8 C7 H7 119.57 no
C7 C8 H8 119.44 no
C9 C8 H8 119.43 no
C11 C12 H12 120.17 no
C13 C12 H12 120.22 no
C12 C13 H13 119.88 no
C14 C13 H13 119.87 no
C13 C14 H14 119.95 no
C15 C14 H14 119.92 no
C14 C15 H15 119.79 no
C16 C15 H15 119.78 no
C11 C16 H16 120.13 no
C15 C16 H16 120.09 no
C4 C17 H17A 108.32 no
C4 C17 H17B 108.33 no
C18 C17 H17A 108.28 no
C18 C17 H17B 108.29 no
H17A C17 H17B 107.42 no
C17 C18 H18A 109.43 no
C17 C18 H18B 109.46 no
C17 C18 H18C 109.43 no
H18A C18 H18B 109.50 no
H18A C18 H18C 109.50 no
H18B C18 H18C 109.51 no

loop_
_geom_bond_atom_site_label_1
_geom_bond_atom_site_label_2
_geom_bond_distance
_geom_bond_publ_flag
O1 C10 1.2161(16) yes
N1 C6 1.4644(16) yes
N1 C7 1.4086(16) yes
N1 C10 1.3830(16) yes
N2 C19 1.136(2) yes
C1 C2 1.372(2) no
C1 C9 1.395(2) no
C2 C3 1.376(2) no
C3 C4 1.402(2) no
C4 C5 1.3966(18) no
C4 C17 1.508(2) no
C5 C6 1.5150(18) no
C5 C9 1.3998(18) no
C6 C19 1.488(2) no
C7 C8 1.3298(18) no
C8 C9 1.4577(18) no
C10 C11 1.4875(18) no
C11 C12 1.3909(19) no
C11 C16 1.384(2) no
C12 C13 1.382(2) no
C13 C14 1.376(2) no
C14 C15 1.371(2) no
C15 C16 1.381(2) no
C17 C18 1.517(3) no
C1 H1 0.9297 no
C2 H2 0.9295 no
C3 H3 0.9295 no
C6 H6 0.952(16) no
C7 H7 0.9297 no
C8 H8 0.9298 no
C12 H12 0.9297 no
C13 H13 0.9297 no
C14 H14 0.9295 no
C15 H15 0.9304 no
C16 H16 0.9298 no
C17 H17A 0.9697 no
C17 H17B 0.9699 no
C18 H18A 0.9599 no
C18 H18B 0.9595 no
C18 H18C 0.9601 no

loop_
_geom_contact_atom_site_label_1
_geom_contact_atom_site_label_2
_geom_contact_distance
_geom_contact_site_symmetry_2
_geom_contact_publ_flag
O1 C8 3.4083(17) 1_655 no
O1 C19 3.1458(19) . no
O1 H1 2.6766 1_655 no
O1 H6 2.297(16) . no
O1 H8 2.5682 1_655 no
O1 H12 2.7188 . no
O1 H12 2.6267 2_766 no
N2 C15 3.401(2) 1_545 no
N1 H16 2.8139 . no
N2 H15 2.8074 1_545 no
N2 H7 2.8264 2_666 no
C6 C18 3.375(2) . no
C7 C7 3.4726(19) 2_666 no
C7 C16 3.124(2) . no
C8 C19 3.337(2) . no
C8 O1 3.4083(17) 1_455 no
C15 N2 3.401(2) 1_565 no
C16 C7 3.124(2) . no
C18 C19 3.458(2) . no
C18 C6 3.375(2) . no
C19 C8 3.337(2) . no
C19 O1 3.1458(19) . no
C19 C18 3.458(2) . no
C1 H17A 3.0312 2_665 no
C5 H18A 3.0963 . no
C6 H18A 2.8026 . no
C6 H17A 2.8270 . no
C7 H16 2.8058 . no
C7 H15 2.9866 2_676 no
C11 H7 2.6808 . no
C13 H18B 3.0669 1_566 no
C14 H18B 3.0034 1_566 no
C16 H7 2.7713 . no
C17 H6 2.635(16) . no
C18 H6 2.965(17) . no
C18 H18C 3.0853 2_655 no
C19 H18A 2.6346 . no
C19 H7 3.0707 2_666 no
C19 H18C 3.0932 2_655 no
H1 O1 2.6766 1_455 no
H1 H8 2.5458 . no
H2 H14 2.5152 1_444 no
H3 H17B 2.3539 . no
H6 O1 2.297(16) . no
H6 C17 2.635(16) . no
H6 C18 2.965(17) . no
H6 H17A 2.2203 . no
H6 H18A 2.4331 . no
H7 C11 2.6808 . no
H7 C16 2.7713 . no
H7 N2 2.8264 2_666 no
H7 C19 3.0707 2_666 no
H7 H15 2.5735 2_676 no
H8 O1 2.5682 1_455 no
H8 H1 2.5458 . no
H12 O1 2.7188 . no
H12 O1 2.6267 2_766 no
H14 H2 2.5152 1_666 no
H15 N2 2.8074 1_565 no
H15 C7 2.9866 2_676 no
H15 H7 2.5735 2_676 no
H16 N1 2.8139 . no
H16 C7 2.8058 . no
H17A C6 2.8270 . no
H17A H6 2.2203 . no
H17A C1 3.0312 2_665 no
H17B H3 2.3539 . no
H18A C5 3.0963 . no
H18A C6 2.8026 . no
H18A C19 2.6346 . no
H18A H6 2.4331 . no
H18B C13 3.0669 1_544 no
H18B C14 3.0034 1_544 no
H18C C18 3.0853 2_655 no
H18C C19 3.0932 2_655 no
H18C H18C 2.5755 2_655 no

loop_
_geom_hbond_atom_site_label_D
_geom_hbond_atom_site_label_H
_geom_hbond_atom_site_label_A
_geom_hbond_site_symmetry_A
_geom_hbond_distance_DH
_geom_hbond_distance_HA
_geom_hbond_distance_DA
_geom_hbond_angle_DHA
_geom_hbond_publ_flag
C6 H6 O1 . 0.952(16) 2.297(16) 2.6471(17) 100.9(11) yes
C8 H8 O1 1_455 0.9300 2.5700 3.4083(17) 151.00 yes

loop_
_geom_torsion_atom_site_label_1
_geom_torsion_atom_site_label_2
_geom_torsion_atom_site_label_3
_geom_torsion_atom_site_label_4
_geom_torsion
_geom_torsion_publ_flag
C7 N1 C6 C5 43.48(14) no
C7 N1 C6 C19 -77.28(14) no
C10 N1 C6 C5 -154.13(11) no
C10 N1 C6 C19 85.12(14) no
C6 N1 C7 C8 -22.81(18) no
C10 N1 C7 C8 176.44(13) no
C6 N1 C10 O1 -2.57(18) no
C6 N1 C10 C11 175.59(11) no
C7 N1 C10 O1 158.17(13) no
C7 N1 C10 C11 -23.67(19) no
C2 C1 C9 C5 -1.1(2) no
C2 C1 C9 C8 174.15(15) no
C9 C1 C2 C3 -1.2(3) no
C1 C2 C3 C4 1.9(3) no
C2 C3 C4 C17 -179.25(16) no
C2 C3 C4 C5 -0.3(2) no
C17 C4 C5 C9 176.92(14) no
C17 C4 C5 C6 -6.8(2) no
C3 C4 C5 C6 174.32(13) no
C3 C4 C17 C18 -105.68(17) no
C5 C4 C17 C18 75.46(19) no
C3 C4 C5 C9 -2.0(2) no
C4 C5 C6 N1 146.14(12) no
C4 C5 C9 C8 -172.67(13) no
C6 C5 C9 C1 -173.80(13) no
C6 C5 C9 C8 10.84(19) no
C4 C5 C6 C19 -93.33(15) no
C9 C5 C6 N1 -37.36(16) no
C9 C5 C6 C19 83.17(14) no
C4 C5 C9 C1 2.7(2) no
N1 C7 C8 C9 -6.4(2) no
C7 C8 C9 C5 12.3(2) no
C7 C8 C9 C1 -162.93(15) no
O1 C10 C11 C16 132.02(15) no
N1 C10 C11 C12 140.61(13) no
N1 C10 C11 C16 -46.10(18) no
O1 C10 C11 C12 -41.28(19) no
C10 C11 C12 C13 173.43(13) no
C16 C11 C12 C13 0.0(2) no
C10 C11 C16 C15 -171.86(13) no
C12 C11 C16 C15 1.3(2) no
C11 C12 C13 C14 -1.1(2) no
C12 C13 C14 C15 0.9(2) no
C13 C14 C15 C16 0.4(2) no
C14 C15 C16 C11 -1.5(2) no

loop_
_cod_related_entry_id
_cod_related_entry_database
_cod_related_entry_code
1 ChemSpider 9441225
